data_7015540
loop_
_publ_author_name
'Katsenis, Athanassios D.'
'Kessler, Vadim G.'
'Papaefstathiou, Giannis S.'

_publ_section_title
;
 High-spin Ni(II) clusters: triangles and planar tetranuclear
 complexes.
;
_journal_issue 17
_journal_name_full 'Dalton transactions (Cambridge, England : 2003)'
_journal_page_first 4590
_journal_page_last 4598
_journal_paper_doi 10.1039/c0dt01705a
_journal_volume 40
_journal_year 2011
_chemical_formula_sum 'C56 H68 Br4 N8 Ni4 O12'
_chemical_formula_weight 1599.66
_chemical_name_systematic
;
?
;
_space_group_IT_number 14
_symmetry_cell_setting monoclinic
_symmetry_space_group_name_Hall '-P 2ybc'
_symmetry_space_group_name_H-M 'P 1 21/c 1'
_atom_sites_solution_hydrogens geom
_atom_sites_solution_primary direct
_atom_sites_solution_secondary difmap
_audit_creation_method SHELXL-97
_cell_angle_alpha 90.00
_cell_angle_beta 100.519(2)
_cell_angle_gamma 90.00
_cell_formula_units_Z 2
_cell_length_a 13.6786(3)
_cell_length_b 17.2699(4)
_cell_length_c 11.9272(2)
_cell_measurement_reflns_used 20957
_cell_measurement_temperature 100(2)
_cell_measurement_theta_max 32.2348
_cell_measurement_theta_min 3.8274
_cell_volume 2770.19(10)
_computing_cell_refinement CrysAlis171.NET
_computing_data_collection CrysAlis171.NET
_computing_data_reduction CrysAlis171.NET
_computing_molecular_graphics 'Bruker SHELXTL-6.31'
_computing_publication_material 'Bruker SHELXTL-6.31'
_computing_structure_refinement 'SHELXL-97 (Sheldrick, 2008)'
_computing_structure_solution 'SHELXS-97 (Sheldrick, 1990)'
_diffrn_ambient_temperature 100(2)
_diffrn_measured_fraction_theta_full 0.993
_diffrn_measured_fraction_theta_max 0.993
_diffrn_measurement_device_type 'Excalibur Cappa CCD'
_diffrn_measurement_method CrysAlis
_diffrn_radiation_monochromator graphite
_diffrn_radiation_source 'fine-focus sealed tube'
_diffrn_radiation_type MoK\a
_diffrn_radiation_wavelength 0.71073
_diffrn_reflns_av_R_equivalents 0.0419
_diffrn_reflns_av_sigmaI/netI 0.0301
_diffrn_reflns_limit_h_max 16
_diffrn_reflns_limit_h_min -16
_diffrn_reflns_limit_k_max 21
_diffrn_reflns_limit_k_min -11
_diffrn_reflns_limit_l_max 14
_diffrn_reflns_limit_l_min -14
_diffrn_reflns_number 34362
_diffrn_reflns_theta_full 26.00
_diffrn_reflns_theta_max 26.00
_diffrn_reflns_theta_min 3.84
_exptl_absorpt_coefficient_mu 4.297
_exptl_absorpt_correction_T_max 0.5845
_exptl_absorpt_correction_T_min 0.2921
_exptl_absorpt_correction_type multi-scan
_exptl_absorpt_process_details 'CrysAlis RED'
_exptl_crystal_colour green
_exptl_crystal_density_diffrn 1.918
_exptl_crystal_density_method 'not measured'
_exptl_crystal_description block
_exptl_crystal_F_000 1616
_exptl_crystal_size_max 0.38
_exptl_crystal_size_mid 0.26
_exptl_crystal_size_min 0.14
_refine_diff_density_max 1.586
_refine_diff_density_min -0.993
_refine_diff_density_rms 0.139
_refine_ls_extinction_method none
_refine_ls_goodness_of_fit_ref 1.050
_refine_ls_hydrogen_treatment constr
_refine_ls_matrix_type full
_refine_ls_number_parameters 355
_refine_ls_number_reflns 5408
_refine_ls_number_restraints 328
_refine_ls_restrained_S_all 1.048
_refine_ls_R_factor_all 0.0603
_refine_ls_R_factor_gt 0.0488
_refine_ls_shift/su_max 0.001
_refine_ls_shift/su_mean 0.000
_refine_ls_structure_factor_coef Fsqd
_refine_ls_weighting_details 'calc w=1/[\s^2^(Fo^2^)+(0.0720P)^2^+12.4812P] where P=(Fo^2^+2Fc^2^)/3'
_refine_ls_weighting_scheme calc
_refine_ls_wR_factor_gt 0.1302
_refine_ls_wR_factor_ref 0.1338
_reflns_number_gt 4430
_reflns_number_total 5408
_reflns_threshold_expression >2\s(I)
_cod_data_source_file c0dt01705a.txt
_cod_data_source_block nibr2nw_0m
_cod_depositor_comments
;
The following automatic conversions were performed:
'_symmetry_cell_setting' value 'Monoclinic' changed to 'monoclinic'
according to '/home/saulius/struct/CIF-dictionaries/cif_core.dic'
dictionary named 'cif_core.dic' version 2.4.1 from 2010-06-29.

Automatic conversion script
Id: cif_fix_enum 1555 2011-01-17 13:19:09Z saulius 
;
_cod_original_sg_symbol_H-M P2(1)/c
_cod_database_code 7015540

loop_
_symmetry_equiv_pos_as_xyz
'x, y, z'
'-x, y+1/2, -z+1/2'
'-x, -y, -z'
'x, -y-1/2, z-1/2'

loop_
_atom_site_label
_atom_site_type_symbol
_atom_site_fract_x
_atom_site_fract_y
_atom_site_fract_z
_atom_site_U_iso_or_equiv
_atom_site_adp_type
_atom_site_occupancy
_atom_site_symmetry_multiplicity
_atom_site_calc_flag
_atom_site_refinement_flags
_atom_site_disorder_assembly
_atom_site_disorder_group
Ni1 Ni -0.13850(5) 0.51147(4) 0.65107(5) 0.01772(17) Uani 1 1 d U . .
Ni2 Ni 0.09456(5) 0.52685(4) 0.58824(5) 0.01799(17) Uani 1 1 d U . .
Br1 Br -0.00112(4) 0.60937(3) 0.71068(4) 0.02347(15) Uani 1 1 d U . .
Br2 Br 0.46515(5) 0.65284(4) 0.85991(6) 0.0454(2) Uani 1 1 d . . .
N1 N -0.1613(3) 0.3689(3) 0.4445(3) 0.0202(9) Uani 1 1 d U . .
N2 N -0.0827(3) 0.4321(2) 0.7742(3) 0.0194(8) Uani 1 1 d U . .
N3 N -0.2724(3) 0.4568(3) 0.5830(4) 0.0213(9) Uani 1 1 d U . .
N4 N -0.1969(3) 0.5171(3) 0.2799(4) 0.0282(10) Uani 1 1 d U . .
O1 O -0.0276(2) 0.45123(19) 0.5754(3) 0.0163(7) Uani 1 1 d U . .
O2 O 0.0583(3) 0.3340(2) 0.5938(3) 0.0206(7) Uani 1 1 d U . .
H2A H 0.0964 0.3643 0.5674 0.031 Uiso 1 1 calc R . .
O3 O -0.1684(2) 0.5575(2) 0.4937(3) 0.0203(7) Uani 1 1 d U . .
O4 O -0.3213(3) 0.6227(2) 0.4719(3) 0.0301(9) Uani 1 1 d U . .
O5 O -0.2253(3) 0.5686(2) 0.7548(3) 0.0269(8) Uani 1 1 d U . .
C1 C -0.2372(4) 0.3329(3) 0.3757(5) 0.0260(11) Uani 1 1 d U . .
H1 H -0.2663 0.3571 0.3061 0.031 Uiso 1 1 calc R . .
C2 C -0.2740(4) 0.2624(3) 0.4029(5) 0.0332(13) Uani 1 1 d U . .
H2 H -0.3281 0.2388 0.3534 0.040 Uiso 1 1 calc R . .
C3 C -0.2307(4) 0.2267(3) 0.5034(5) 0.0300(12) Uani 1 1 d U . .
H3 H -0.2554 0.1784 0.5244 0.036 Uiso 1 1 calc R . .
C4 C -0.1505(4) 0.2619(3) 0.5738(5) 0.0242(11) Uani 1 1 d U . .
H4 H -0.1191 0.2379 0.6427 0.029 Uiso 1 1 calc R . .
C5 C -0.1179(4) 0.3326(3) 0.5409(4) 0.0186(10) Uani 1 1 d U . .
C6 C -0.0277(4) 0.3747(3) 0.6108(4) 0.0177(9) Uani 1 1 d U . .
C7 C -0.0301(4) 0.3744(3) 0.7395(4) 0.0173(9) Uani 1 1 d U . .
C8 C 0.0205(4) 0.3206(3) 0.8138(4) 0.0237(11) Uani 1 1 d U . .
H8 H 0.0563 0.2797 0.7865 0.028 Uiso 1 1 calc R . .
C9 C 0.0179(4) 0.3274(3) 0.9287(5) 0.0278(12) Uani 1 1 d U . .
H9 H 0.0511 0.2906 0.9815 0.033 Uiso 1 1 calc R . .
C10 C -0.0337(5) 0.3881(3) 0.9657(4) 0.0288(12) Uani 1 1 d U . .
H10 H -0.0346 0.3948 1.0446 0.035 Uiso 1 1 calc R . .
C11 C -0.0841(4) 0.4391(3) 0.8855(4) 0.0225(11) Uani 1 1 d U . .
H11 H -0.1207 0.4804 0.9104 0.027 Uiso 1 1 calc R . .
C12 C -0.3161(4) 0.3973(3) 0.6274(5) 0.0259(11) Uani 1 1 d U . .
H12 H -0.2830 0.3752 0.6970 0.031 Uiso 1 1 calc R . .
C13 C -0.4063(4) 0.3669(4) 0.5770(6) 0.0334(13) Uani 1 1 d U . .
H13 H -0.4346 0.3243 0.6102 0.040 Uiso 1 1 calc R . .
C14 C -0.4552(4) 0.4003(4) 0.4757(6) 0.0359(14) Uani 1 1 d U . .
H14 H -0.5176 0.3805 0.4387 0.043 Uiso 1 1 calc R . .
C15 C -0.4128(4) 0.4620(4) 0.4297(5) 0.0315(12) Uani 1 1 d U . .
H15 H -0.4455 0.4858 0.3612 0.038 Uiso 1 1 calc R . .
C16 C -0.3206(4) 0.4890(3) 0.4860(4) 0.0248(11) Uani 1 1 d U . .
C17 C -0.2676(4) 0.5570(3) 0.4431(4) 0.0253(11) Uani 1 1 d U . .
C18 C -0.2712(4) 0.5547(4) 0.3130(5) 0.0337(13) Uani 1 1 d U . .
C19 C -0.3458(5) 0.5919(6) 0.2352(6) 0.061(2) Uani 1 1 d U . .
H19 H -0.3992 0.6171 0.2611 0.073 Uiso 1 1 calc R . .
C20 C -0.3409(5) 0.5914(7) 0.1212(6) 0.072(3) Uani 1 1 d U . .
H20 H -0.3903 0.6168 0.0672 0.086 Uiso 1 1 calc R . .
C21 C -0.2627(5) 0.5534(6) 0.0869(6) 0.061(2) Uani 1 1 d U . .
H21 H -0.2569 0.5530 0.0087 0.074 Uiso 1 1 calc R . .
C22 C -0.1922(5) 0.5155(4) 0.1676(5) 0.0382(15) Uani 1 1 d U . .
H22 H -0.1398 0.4879 0.1432 0.046 Uiso 1 1 calc R . .
C23 C -0.2764(5) 0.6966(4) 0.4600(7) 0.0487(18) Uani 1 1 d U . .
H23A H -0.3188 0.7376 0.4817 0.073 Uiso 1 1 calc R . .
H23B H -0.2689 0.7039 0.3805 0.073 Uiso 1 1 calc R . .
H23C H -0.2109 0.6986 0.5096 0.073 Uiso 1 1 calc R . .
C24 C -0.2338(6) 0.6493(4) 0.7747(7) 0.0469(18) Uani 1 1 d U . .
H24A H -0.2801 0.6576 0.8273 0.070 Uiso 1 1 calc R . .
H24B H -0.2588 0.6756 0.7024 0.070 Uiso 1 1 calc R . .
H24C H -0.1684 0.6702 0.8083 0.070 Uiso 1 1 calc R . .
O50 O -0.581(2) 0.6176(10) 0.101(2) 0.387(14) Uiso 1 1 d DU . .
C51 C -0.6031(6) 0.5458(4) 0.1268(7) 0.0556(19) Uiso 1 1 d DU . .
C53 C -0.569(3) 0.6895(16) 0.168(5) 0.57(3) Uiso 1 1 d DU . .
C52 C -0.6047(3) 0.4834(3) 0.2009(4) 0.0133(9) Uiso 1 1 d DU . .
C54 C -0.4705(18) 0.7311(13) 0.150(2) 0.220(11) Uiso 1 1 d DU . .

loop_
_atom_site_aniso_label
_atom_site_aniso_U_11
_atom_site_aniso_U_22
_atom_site_aniso_U_33
_atom_site_aniso_U_23
_atom_site_aniso_U_13
_atom_site_aniso_U_12
Ni1 0.0210(3) 0.0253(3) 0.0078(3) -0.0001(2) 0.0051(2) -0.0003(3)
Ni2 0.0196(3) 0.0294(4) 0.0047(3) -0.0003(2) 0.0015(2) -0.0018(3)
Br1 0.0294(3) 0.0325(3) 0.0096(2) -0.0047(2) 0.00654(19) -0.0054(2)
Br2 0.0452(4) 0.0552(4) 0.0316(4) -0.0046(3) -0.0039(3) 0.0216(3)
N1 0.023(2) 0.030(2) 0.0081(19) -0.0042(16) 0.0039(16) -0.0007(18)
N2 0.023(2) 0.027(2) 0.0096(19) -0.0001(16) 0.0053(16) -0.0025(17)
N3 0.019(2) 0.030(2) 0.015(2) -0.0035(17) 0.0063(16) -0.0001(17)
N4 0.021(2) 0.050(3) 0.012(2) 0.003(2) -0.0010(17) -0.007(2)
O1 0.0177(16) 0.0260(17) 0.0051(15) 0.0021(13) 0.0020(12) 0.0012(13)
O2 0.0209(18) 0.0303(19) 0.0116(17) 0.0019(14) 0.0060(14) 0.0000(15)
O3 0.0173(17) 0.0318(19) 0.0115(16) 0.0031(14) 0.0018(13) 0.0026(14)
O4 0.0212(19) 0.039(2) 0.032(2) 0.0136(18) 0.0114(17) 0.0060(16)
O5 0.029(2) 0.031(2) 0.024(2) -0.0022(16) 0.0123(16) 0.0004(16)
C1 0.026(3) 0.038(3) 0.014(3) -0.008(2) 0.003(2) 0.001(2)
C2 0.032(3) 0.033(3) 0.033(3) -0.014(2) 0.000(2) -0.005(2)
C3 0.034(3) 0.029(3) 0.027(3) -0.008(2) 0.004(2) -0.001(2)
C4 0.029(3) 0.024(2) 0.020(3) -0.003(2) 0.005(2) 0.003(2)
C5 0.024(2) 0.026(2) 0.007(2) -0.0045(18) 0.0060(18) 0.0018(19)
C6 0.022(2) 0.025(2) 0.008(2) 0.0001(18) 0.0060(18) 0.0011(19)
C7 0.018(2) 0.028(2) 0.007(2) -0.0014(18) 0.0056(18) -0.0037(19)
C8 0.032(3) 0.028(3) 0.012(2) 0.002(2) 0.006(2) -0.001(2)
C9 0.037(3) 0.033(3) 0.013(2) 0.007(2) 0.003(2) -0.005(2)
C10 0.046(3) 0.032(3) 0.009(2) 0.001(2) 0.006(2) -0.008(2)
C11 0.032(3) 0.027(3) 0.010(2) -0.0019(19) 0.010(2) -0.005(2)
C12 0.031(3) 0.027(3) 0.023(3) -0.004(2) 0.015(2) -0.001(2)
C13 0.029(3) 0.034(3) 0.043(3) -0.006(3) 0.020(3) -0.004(2)
C14 0.018(3) 0.044(3) 0.048(4) -0.015(3) 0.013(2) -0.001(2)
C15 0.021(3) 0.045(3) 0.028(3) -0.005(2) 0.005(2) 0.004(2)
C16 0.024(3) 0.040(3) 0.012(2) -0.002(2) 0.007(2) 0.002(2)
C17 0.017(2) 0.042(3) 0.017(2) 0.006(2) 0.0037(19) 0.004(2)
C18 0.018(3) 0.067(4) 0.014(2) 0.010(3) 0.000(2) -0.003(3)
C19 0.028(3) 0.128(7) 0.026(3) 0.024(4) 0.001(3) 0.016(4)
C20 0.032(4) 0.154(9) 0.025(3) 0.028(5) -0.006(3) 0.010(4)
C21 0.039(4) 0.128(7) 0.013(3) 0.010(4) -0.006(3) 0.000(4)
C22 0.034(3) 0.072(5) 0.008(2) 0.002(3) 0.002(2) -0.006(3)
C23 0.039(4) 0.039(3) 0.074(5) 0.023(3) 0.025(4) 0.011(3)
C24 0.057(4) 0.033(3) 0.060(5) -0.011(3) 0.034(4) -0.003(3)

loop_
_atom_type_symbol
_atom_type_description
_atom_type_scat_dispersion_real
_atom_type_scat_dispersion_imag
_atom_type_scat_source
C C 0.0033 0.0016 'International Tables Vol C Tables 4.2.6.8 and 6.1.1.4'
H H 0.0000 0.0000 'International Tables Vol C Tables 4.2.6.8 and 6.1.1.4'
N N 0.0061 0.0033 'International Tables Vol C Tables 4.2.6.8 and 6.1.1.4'
O O 0.0106 0.0060 'International Tables Vol C Tables 4.2.6.8 and 6.1.1.4'
Ni Ni 0.3393 1.1124 'International Tables Vol C Tables 4.2.6.8 and 6.1.1.4'
Br Br -0.2901 2.4595 'International Tables Vol C Tables 4.2.6.8 and 6.1.1.4'

loop_
_geom_angle_atom_site_label_1
_geom_angle_atom_site_label_2
_geom_angle_atom_site_label_3
_geom_angle
_geom_angle_site_symmetry_1
_geom_angle_site_symmetry_3
_geom_angle_publ_flag
O3 Ni1 N2 156.68(16) . . ?
O3 Ni1 N3 78.54(16) . . ?
N2 Ni1 N3 99.28(17) . . ?
O3 Ni1 O5 108.76(15) . . ?
N2 Ni1 O5 93.93(16) . . ?
N3 Ni1 O5 83.80(16) . . ?
O3 Ni1 O1 80.80(13) . . ?
N2 Ni1 O1 77.29(14) . . ?
N3 Ni1 O1 104.59(14) . . ?
O5 Ni1 O1 168.61(14) . . ?
O3 Ni1 Br1 90.70(10) . . ?
N2 Ni1 Br1 94.88(12) . . ?
N3 Ni1 Br1 164.70(13) . . ?
O5 Ni1 Br1 89.51(11) . . ?
O1 Ni1 Br1 84.10(9) . . ?
O1 Ni2 N4 158.36(17) 3_566 3_566 ?
O1 Ni2 N1 78.21(15) 3_566 3_566 ?
N4 Ni2 N1 101.65(18) 3_566 3_566 ?
O1 Ni2 O1 80.40(14) 3_566 . ?
N4 Ni2 O1 104.36(16) 3_566 . ?
N1 Ni2 O1 152.91(15) 3_566 . ?
O1 Ni2 O3 81.63(13) 3_566 3_566 ?
N4 Ni2 O3 77.43(17) 3_566 3_566 ?
N1 Ni2 O3 104.25(15) 3_566 3_566 ?
O1 Ni2 O3 88.78(13) . 3_566 ?
O1 Ni2 Br1 104.81(10) 3_566 . ?
N4 Ni2 Br1 96.70(14) 3_566 . ?
N1 Ni2 Br1 85.03(11) 3_566 . ?
O1 Ni2 Br1 84.57(9) . . ?
O3 Ni2 Br1 169.78(10) 3_566 . ?
Ni1 Br1 Ni2 84.19(2) . . ?
C5 N1 C1 118.3(5) . . ?
C5 N1 Ni2 114.9(3) . 3_566 ?
C1 N1 Ni2 126.6(4) . 3_566 ?
C11 N2 C7 118.8(4) . . ?
C11 N2 Ni1 125.4(4) . . ?
C7 N2 Ni1 115.2(3) . . ?
C16 N3 C12 118.2(5) . . ?
C16 N3 Ni1 113.9(4) . . ?
C12 N3 Ni1 127.8(4) . . ?
C18 N4 C22 118.8(5) . . ?
C18 N4 Ni2 113.9(4) . 3_566 ?
C22 N4 Ni2 127.1(4) . 3_566 ?
C6 O1 Ni2 116.3(3) . 3_566 ?
C6 O1 Ni2 127.9(3) . . ?
Ni2 O1 Ni2 99.60(14) 3_566 . ?
C6 O1 Ni1 106.9(3) . . ?
Ni2 O1 Ni1 94.76(13) 3_566 . ?
Ni2 O1 Ni1 106.19(14) . . ?
C17 O3 Ni1 114.9(3) . . ?
C17 O3 Ni2 108.0(3) . 3_566 ?
Ni1 O3 Ni2 97.23(15) . 3_566 ?
C17 O4 C23 115.8(4) . . ?
C24 O5 Ni1 129.0(4) . . ?
N1 C1 C2 122.5(5) . . ?
C3 C2 C1 118.7(5) . . ?
C2 C3 C4 119.6(5) . . ?
C5 C4 C3 118.3(5) . . ?
N1 C5 C4 122.6(5) . . ?
N1 C5 C6 115.3(4) . . ?
C4 C5 C6 122.2(5) . . ?
O1 C6 O2 112.5(4) . . ?
O1 C6 C7 107.9(4) . . ?
O2 C6 C7 108.1(4) . . ?
O1 C6 C5 109.3(4) . . ?
O2 C6 C5 107.0(4) . . ?
C7 C6 C5 112.1(4) . . ?
N2 C7 C8 122.5(4) . . ?
N2 C7 C6 114.6(4) . . ?
C8 C7 C6 122.9(5) . . ?
C7 C8 C9 118.6(5) . . ?
C10 C9 C8 119.3(5) . . ?
C9 C10 C11 118.7(5) . . ?
N2 C11 C10 122.1(5) . . ?
N3 C12 C13 123.2(6) . . ?
C12 C13 C14 118.1(6) . . ?
C15 C14 C13 119.8(6) . . ?
C14 C15 C16 118.4(6) . . ?
N3 C16 C15 122.3(5) . . ?
N3 C16 C17 115.0(5) . . ?
C15 C16 C17 122.7(5) . . ?
O3 C17 O4 113.4(5) . . ?
O3 C17 C16 110.5(4) . . ?
O4 C17 C16 103.7(4) . . ?
O3 C17 C18 106.7(4) . . ?
O4 C17 C18 109.8(4) . . ?
C16 C17 C18 113.0(5) . . ?
N4 C18 C19 122.1(6) . . ?
N4 C18 C17 115.2(5) . . ?
C19 C18 C17 122.6(6) . . ?
C20 C19 C18 119.5(7) . . ?
C19 C20 C21 118.4(7) . . ?
C20 C21 C22 119.6(6) . . ?
N4 C22 C21 121.5(6) . . ?
C51 O50 C53 132(2) . . ?
O50 C51 C52 154.1(13) . . ?
O50 C53 C54 108.9(19) . . ?

loop_
_geom_bond_atom_site_label_1
_geom_bond_atom_site_label_2
_geom_bond_distance
_geom_bond_site_symmetry_2
_geom_bond_publ_flag
Ni1 O3 2.011(3) . ?
Ni1 N2 2.052(4) . ?
Ni1 N3 2.089(4) . ?
Ni1 O5 2.110(4) . ?
Ni1 O1 2.168(3) . ?
Ni1 Br1 2.5312(8) . ?
Ni2 O1 2.035(3) 3_566 ?
Ni2 N4 2.051(5) 3_566 ?
Ni2 N1 2.088(4) 3_566 ?
Ni2 O1 2.104(3) . ?
Ni2 O3 2.112(4) 3_566 ?
Ni2 Br1 2.5641(8) . ?
N1 C5 1.348(7) . ?
N1 C1 1.352(7) . ?
N1 Ni2 2.088(4) 3_566 ?
N2 C11 1.336(6) . ?
N2 C7 1.339(7) . ?
N3 C16 1.342(7) . ?
N3 C12 1.345(7) . ?
N4 C18 1.326(8) . ?
N4 C22 1.352(7) . ?
N4 Ni2 2.051(5) 3_566 ?
O1 C6 1.388(6) . ?
O1 Ni2 2.035(3) 3_566 ?
O2 C6 1.415(6) . ?
O3 C17 1.380(6) . ?
O3 Ni2 2.112(4) 3_566 ?
O4 C17 1.428(7) . ?
O4 C23 1.433(8) . ?
O5 C24 1.421(7) . ?
C1 C2 1.379(8) . ?
C2 C3 1.382(9) . ?
C3 C4 1.393(8) . ?
C4 C5 1.381(7) . ?
C5 C6 1.540(7) . ?
C6 C7 1.541(6) . ?
C7 C8 1.379(7) . ?
C8 C9 1.382(7) . ?
C9 C10 1.381(8) . ?
C10 C11 1.389(8) . ?
C12 C13 1.375(8) . ?
C13 C14 1.394(9) . ?
C14 C15 1.375(9) . ?
C15 C16 1.397(8) . ?
C16 C17 1.517(8) . ?
C17 C18 1.544(7) . ?
C18 C19 1.403(9) . ?
C19 C20 1.374(10) . ?
C20 C21 1.380(12) . ?
C21 C22 1.395(10) . ?
O50 C51 1.329(13) . ?
O50 C53 1.471(19) . ?
C51 C52 1.395(8) . ?
C53 C54 1.57(2) . ?
